data_7251764
loop_
_publ_author_name
'Xu, Tingguo'
'Dai, Suyi'
'Hu, Zhouxing'
'Ou, Anqi'
'Wang, Xingdong'
'Wang, Lisheng'

_publ_section_title
;
 Design, synthesis, and biological evaluation of X19: a matrine pyrazole
 derivatives therapeutic candidate
;
_journal_name_full 'RSC Medicinal Chemistry'
_journal_paper_doi 10.1039/D5MD01118C
_journal_year 2026
_chemical_absolute_configuration ad
_chemical_formula_moiety 'C20 H26 N6'
_chemical_formula_sum 'C20 H26 N6'
_chemical_formula_weight 350.47
_space_group_crystal_system monoclinic
_space_group_IT_number 4
_space_group_name_Hall 'P 2yb'
_space_group_name_H-M_alt 'P 1 21 1'
_atom_sites_solution_hydrogens geom
_atom_sites_solution_primary dual
_audit_creation_date 2024-03-07
_audit_creation_method
;
Olex2 1.5-beta
(compiled 2022.04.07 svn.rca3783a0 for OlexSys, GUI svn.r6439)
;
_audit_update_record
;
2025-11-26 deposited with the CCDC.	2026-02-20 downloaded from the CCDC.
;
_cell_angle_alpha 90
_cell_angle_beta 90.0907(10)
_cell_angle_gamma 90
_cell_formula_units_Z 4
_cell_length_a 8.86561(10)
_cell_length_b 14.71412(15)
_cell_length_c 13.82658(18)
_cell_measurement_reflns_used 11903
_cell_measurement_temperature 150.00(10)
_cell_measurement_theta_max 73.7020
_cell_measurement_theta_min 2.9650
_cell_volume 1803.67(4)
_computing_cell_refinement 'CrysAlisPro 1.171.38.43f (Rigaku OD, 2015)'
_computing_data_collection 'CrysAlisPro 1.171.38.43f (Rigaku OD, 2015)'
_computing_data_reduction 'CrysAlisPro 1.171.38.43f (Rigaku OD, 2015)'
_computing_molecular_graphics 'Olex2 1.5-beta (Dolomanov et al., 2009)'
_computing_publication_material 'Olex2 1.5-beta (Dolomanov et al., 2009)'
_computing_structure_refinement 'SHELXL 2018/3 (Sheldrick, 2015)'
_computing_structure_solution 'SHELXT  (Sheldrick, 2015)'
_diffrn_ambient_environment N~2~
_diffrn_ambient_temperature 150.00(10)
_diffrn_detector 'CCD plate'
_diffrn_detector_area_resol_mean 5.2684
_diffrn_detector_type AtlasS2
_diffrn_measured_fraction_theta_full 1.000
_diffrn_measured_fraction_theta_max 0.987
_diffrn_measurement_details
;
List of Runs (angles in degrees, time in seconds):

  # Type    Start    End  Width  t~exp~   \w     \q     \k     \f   Frames
#--------------------------------------------------------------------------
  1  \w   -129.00  47.00   1.00    1.00    --  -40.73   0.00  90.00  176
  2  \w     23.00  97.00   1.00    1.00    --   40.73-125.00  30.00   74
  3  \w     70.00 118.00   1.00    1.00    --   40.73 162.00 -41.00   48
  4  \w     75.00 178.00   1.00    1.00    --  107.58  77.00-180.00  103
  5  \w     94.00 178.00   1.00    1.00    --  107.58 125.00-150.00   84
  6  \w     25.00 109.00   1.00    1.00    --  107.58 -94.00 150.00   84
  7  \w     94.00 178.00   1.00    1.00    --  107.58 125.00  60.00   84
  8  \w     31.00 136.00   1.00    1.00    --  107.58 -30.00   0.00  105
  9  \w     94.00 178.00   1.00    1.00    --  107.58 125.00 -30.00   84
 10  \w     34.00 122.00   1.00    1.00    --  107.58-125.00 -60.00   88
 11  \w   -115.00 -70.00   1.00    1.00    --  -40.73 -38.00   0.00   45
 12  \w    -20.00  27.00   1.00    1.00    --  -40.98  77.00-120.00   47
 13  \w     32.00  64.00   1.00    1.00    --   40.98  38.00-120.00   32
 14  \w     24.00  51.00   1.00    1.00    --   40.98-125.00 120.00   27
 15  \w     84.00 144.00   1.00    1.00    --  107.58  45.00-120.00   60
 16  \w    117.00 176.00   1.00    1.00    --  107.58  77.00 150.00   59
 17  \w     75.00 100.00   1.00    1.00    --  107.58  77.00 150.00   25
 18  \w     80.00 105.00   1.00    1.00    --  107.58  61.00-150.00   25
 19  \w     27.00 102.00   1.00    1.00    --  107.58 -94.00   0.00   75
 20  \w     58.00 102.00   1.00    1.00    --  107.58 -94.00  60.00   44
 21  \w     81.00 112.00   1.00    1.00    --  107.58  61.00-180.00   31
 22  \w     83.00 109.00   1.00    1.00    --  107.58  45.00-150.00   26
 23  \w    103.00 129.00   1.00    1.00    --  107.58  45.00 150.00   26
 24  \w     86.00 147.00   1.00    1.00    --  107.58  77.00 120.00   61
;
_diffrn_measurement_device 'four-circle diffractometer'
_diffrn_measurement_device_type 'SuperNova, Dual, Cu at zero, AtlasS2'
_diffrn_measurement_method '\w scans'
_diffrn_orient_matrix_type 'CrysAlisPro convention (1999,Acta A55,543-557)'
_diffrn_orient_matrix_UB_11 0.0880563000
_diffrn_orient_matrix_UB_12 0.0680337000
_diffrn_orient_matrix_UB_13 -0.0630935000
_diffrn_orient_matrix_UB_21 0.0845319000
_diffrn_orient_matrix_UB_22 0.0342933000
_diffrn_orient_matrix_UB_23 0.0903236000
_diffrn_orient_matrix_UB_31 0.1236812000
_diffrn_orient_matrix_UB_32 -0.0718118000
_diffrn_orient_matrix_UB_33 -0.0165951000
_diffrn_radiation_monochromator mirror
_diffrn_radiation_probe x-ray
_diffrn_radiation_type 'Cu K\a'
_diffrn_radiation_wavelength 1.54184
_diffrn_reflns_av_R_equivalents 0.0382
_diffrn_reflns_av_unetI/netI 0.0340
_diffrn_reflns_Laue_measured_fraction_full 1.000
_diffrn_reflns_Laue_measured_fraction_max 0.987
_diffrn_reflns_limit_h_max 11
_diffrn_reflns_limit_h_min -9
_diffrn_reflns_limit_k_max 18
_diffrn_reflns_limit_k_min -18
_diffrn_reflns_limit_l_max 16
_diffrn_reflns_limit_l_min -17
_diffrn_reflns_number 16284
_diffrn_reflns_point_group_measured_fraction_full 0.993
_diffrn_reflns_point_group_measured_fraction_max 0.968
_diffrn_reflns_theta_full 67.684
_diffrn_reflns_theta_max 73.859
_diffrn_reflns_theta_min 3.196
_diffrn_source 'micro-focus sealed X-ray tube'
_diffrn_source_type 'SuperNova (Cu) X-ray Source'
_exptl_absorpt_coefficient_mu 0.633
_exptl_absorpt_correction_T_max 1.00000
_exptl_absorpt_correction_T_min 0.87571
_exptl_absorpt_correction_type multi-scan
_exptl_absorpt_process_details
;
CrysAlisPro 1.171.38.43f (Rigaku Oxford Diffraction, 2015)
Empirical absorption correction using spherical harmonics,
 implemented in SCALE3 ABSPACK scaling algorithm.
;
_exptl_crystal_colour 'clear light yellow'
_exptl_crystal_density_diffrn 1.291
_exptl_crystal_description block
_exptl_crystal_F_000 752
_exptl_crystal_size_max 0.15
_exptl_crystal_size_mid 0.13
_exptl_crystal_size_min 0.11
_refine_diff_density_max 0.253
_refine_diff_density_min -0.265
_refine_diff_density_rms 0.056
_refine_ls_abs_structure_details
;
 Flack x determined using 3087 quotients [(I+)-(I-)]/[(I+)+(I-)]
 (Parsons, Flack and Wagner, Acta Cryst. B69 (2013) 249-259).
;
_refine_ls_abs_structure_Flack -0.09(14)
_refine_ls_extinction_coef 0.0058(5)
_refine_ls_extinction_expression Fc^*^=kFc[1+0.001xFc^2^\l^3^/sin(2\q)]^-1/4^
_refine_ls_extinction_method 'SHELXL-2018/3 (Sheldrick 2018)'
_refine_ls_goodness_of_fit_ref 1.082
_refine_ls_hydrogen_treatment constr
_refine_ls_matrix_type full
_refine_ls_number_parameters 470
_refine_ls_number_reflns 7081
_refine_ls_number_restraints 1
_refine_ls_restrained_S_all 1.082
_refine_ls_R_factor_all 0.0552
_refine_ls_R_factor_gt 0.0548
_refine_ls_shift/su_max 0.000
_refine_ls_shift/su_mean 0.000
_refine_ls_structure_factor_coef Fsqd
_refine_ls_weighting_details 'w=1/[\s^2^(Fo^2^)+(0.0588P)^2^+1.6888P] where P=(Fo^2^+2Fc^2^)/3'
_refine_ls_weighting_scheme calc
_refine_ls_wR_factor_gt 0.1472
_refine_ls_wR_factor_ref 0.1476
_reflns_Friedel_coverage 0.885
_reflns_Friedel_fraction_full 0.986
_reflns_Friedel_fraction_max 0.947
_reflns_number_gt 6997
_reflns_number_total 7081
_reflns_threshold_expression 'I > 2\s(I)'
_cod_data_source_file d5md01118c2.cif
_cod_data_source_block n6
_cod_database_code 7251764
_shelx_shelxl_version_number 2018/3
_shelx_space_group_comment
;
The symmetry employed for this shelxl refinement is uniquely defined
by the following loop, which should always be used as a source of
symmetry information in preference to the above space-group names.
They are only intended as comments.
;
_olex2_refinement_description
;
1. Fixed Uiso
 At 1.2 times of:
  All C(H) groups, All C(H,H) groups
2.a Ternary CH refined with riding coordinates:
 C1(H1), C5(H5), C6(H6), C10(H10), C29(H29), C30(H30), C32(H32), C36(H36)
2.b Secondary CH2 refined with riding coordinates:
 C7(H7A,H7B), C2(H2A,H2B), C3(H3A,H3B), C4(H4A,H4B), C40(H40A,H40B), C8(H8A,
 H8B), C9(H9A,H9B), C11(H11A,H11B), C12(H12A,H12B), C27(H27A,H27B), C28(H28A,
 H28B), C31(H31A,H31B), C33(H33A,H33B), C34(H34A,H34B), C35(H35A,H35B),
 C37(H37A,H37B), C38(H38A,H38B), C39(H39A,H39B)
2.c Aromatic/amide H refined with riding coordinates:
 C15(H15), C17(H17), C18(H18), C19(H19), C20(H20), C21(H21), C22(H22), C24(H24)
;
_olex2_date_sample_data_collection 2024-03-06
_olex2_submission_special_instructions 'No special instructions were received'
_oxdiff_exptl_absorpt_empirical_details
;
Empirical correction (ABSPACK) includes:
- Absorption correction using spherical harmonics
- Frame scaling
- Detector area scaling
;
_oxdiff_exptl_absorpt_empirical_full_max 1.706
_oxdiff_exptl_absorpt_empirical_full_min 0.615

loop_
_space_group_symop_operation_xyz
'x, y, z'
'-x, y+1/2, -z'

loop_
_atom_site_label
_atom_site_type_symbol
_atom_site_fract_x
_atom_site_fract_y
_atom_site_fract_z
_atom_site_U_iso_or_equiv
_atom_site_adp_type
_atom_site_occupancy
_atom_site_site_symmetry_order
_atom_site_calc_flag
_atom_site_refinement_flags_posn
_atom_site_refinement_flags_adp
_atom_site_refinement_flags_occupancy
_atom_site_disorder_assembly
_atom_site_disorder_group
N1 N 0.0146(4) 0.7139(2) 0.9306(3) 0.0302(8) Uani 1 1 d . . . . .
N2 N 0.1735(4) 0.6044(2) 0.7201(2) 0.0247(7) Uani 1 1 d . . . . .
N3 N 0.0874(4) 0.5656(2) 0.5617(2) 0.0245(7) Uani 1 1 d . . . . .
N4 N 0.1428(4) 0.5858(2) 0.4705(2) 0.0276(7) Uani 1 1 d . . . . .
N5 N -0.1392(5) 0.4770(3) 0.3173(3) 0.0437(10) Uani 1 1 d . . . . .
N6 N 0.1250(4) 0.5820(3) 0.3041(3) 0.0362(9) Uani 1 1 d . . . . .
C7 C 0.0216(5) 0.5858(3) 0.7570(3) 0.0269(8) Uani 1 1 d . . . . .
H7A H -0.023894 0.537183 0.719543 0.032 Uiso 1 1 calc R U . . .
H7B H -0.040593 0.639560 0.749713 0.032 Uiso 1 1 calc R U . . .
C1 C 0.2620(5) 0.6533(3) 0.8797(3) 0.0296(9) Uani 1 1 d . . . . .
H1 H 0.322244 0.597681 0.885204 0.036 Uiso 1 1 calc R U . . .
C2 C 0.3398(6) 0.7252(4) 0.9428(4) 0.0407(11) Uani 1 1 d . . . . .
H2A H 0.359726 0.700022 1.006457 0.049 Uiso 1 1 calc R U . . .
H2B H 0.435619 0.741834 0.914064 0.049 Uiso 1 1 calc R U . . .
C3 C 0.2420(6) 0.8086(3) 0.9524(4) 0.0455(12) Uani 1 1 d . . . . .
H3A H 0.231096 0.837579 0.889827 0.055 Uiso 1 1 calc R U . . .
H3B H 0.289452 0.851528 0.996134 0.055 Uiso 1 1 calc R U . . .
C4 C 0.0879(6) 0.7826(3) 0.9909(4) 0.0416(11) Uani 1 1 d . . . . .
H4A H 0.098566 0.759330 1.056230 0.050 Uiso 1 1 calc R U . . .
H4B H 0.024677 0.836344 0.993635 0.050 Uiso 1 1 calc R U . . .
C5 C 0.1079(5) 0.6319(3) 0.9229(3) 0.0261(8) Uani 1 1 d . . . . .
H5 H 0.123842 0.608085 0.988286 0.031 Uiso 1 1 calc R U . . .
C6 C 0.0274(5) 0.5584(3) 0.8635(3) 0.0277(8) Uani 1 1 d . . . . .
H6 H 0.087585 0.502669 0.868159 0.033 Uiso 1 1 calc R U . . .
C40 C -0.1315(5) 0.6932(3) 0.9741(3) 0.0352(10) Uani 1 1 d . . . . .
H40A H -0.189651 0.748812 0.979469 0.042 Uiso 1 1 calc R U . . .
H40B H -0.115769 0.669616 1.038802 0.042 Uiso 1 1 calc R U . . .
C8 C -0.2208(5) 0.6244(3) 0.9156(3) 0.0386(11) Uani 1 1 d . . . . .
H8A H -0.244512 0.649351 0.852470 0.046 Uiso 1 1 calc R U . . .
H8B H -0.314844 0.610673 0.948314 0.046 Uiso 1 1 calc R U . . .
C9 C -0.1278(5) 0.5378(3) 0.9042(3) 0.0345(10) Uani 1 1 d . . . . .
H9A H -0.117074 0.508451 0.966685 0.041 Uiso 1 1 calc R U . . .
H9B H -0.180119 0.496197 0.861352 0.041 Uiso 1 1 calc R U . . .
C10 C 0.2560(5) 0.6774(3) 0.7716(3) 0.0259(8) Uani 1 1 d . . . . .
H10 H 0.202140 0.735047 0.763184 0.031 Uiso 1 1 calc R U . . .
C11 C 0.4138(5) 0.6860(3) 0.7294(3) 0.0316(9) Uani 1 1 d . . . . .
H11A H 0.466379 0.628738 0.737599 0.038 Uiso 1 1 calc R U . . .
H11B H 0.468871 0.732010 0.765256 0.038 Uiso 1 1 calc R U . . .
C12 C 0.4138(5) 0.7113(3) 0.6224(3) 0.0375(10) Uani 1 1 d . . . . .
H12A H 0.390722 0.775410 0.615026 0.045 Uiso 1 1 calc R U . . .
H12B H 0.512668 0.700192 0.594987 0.045 Uiso 1 1 calc R U . . .
C13 C 0.2980(5) 0.6555(3) 0.5705(3) 0.0295(9) Uani 1 1 d . . . . .
C14 C 0.1837(4) 0.6080(3) 0.6202(3) 0.0243(8) Uani 1 1 d . . . . .
C15 C 0.2693(5) 0.6383(3) 0.4748(3) 0.0312(9) Uani 1 1 d . . . . .
H15 H 0.325691 0.658717 0.422496 0.037 Uiso 1 1 calc R U . . .
C16 C 0.0659(5) 0.5563(3) 0.3891(3) 0.0295(9) Uani 1 1 d . . . . .
C17 C -0.0654(5) 0.5047(3) 0.3950(3) 0.0354(10) Uani 1 1 d . . . . .
H17 H -0.102320 0.489188 0.455717 0.042 Uiso 1 1 calc R U . . .
C18 C -0.0805(6) 0.5014(4) 0.2319(4) 0.0432(12) Uani 1 1 d . . . . .
H18 H -0.128615 0.483275 0.175280 0.052 Uiso 1 1 calc R U . . .
C19 C 0.0476(6) 0.5518(3) 0.2261(3) 0.0406(11) Uani 1 1 d . . . . .
H19 H 0.083981 0.566440 0.164961 0.049 Uiso 1 1 calc R U . . .
N7 N 0.2946(4) 0.4001(3) 0.0928(3) 0.0316(8) Uani 1 1 d . . . . .
N8 N 0.5592(4) 0.5036(3) 0.0827(3) 0.0342(8) Uani 1 1 d . . . . .
N9 N 0.3178(4) 0.3922(2) 0.2592(2) 0.0252(7) Uani 1 1 d . . . . .
N10 N 0.3917(4) 0.4159(2) 0.3437(2) 0.0251(7) Uani 1 1 d . . . . .
N11 N 0.3410(4) 0.3830(2) 0.5091(2) 0.0251(7) Uani 1 1 d . . . . .
N12 N 0.5418(4) 0.2885(2) 0.7107(3) 0.0283(7) Uani 1 1 d . . . . .
C20 C 0.3531(5) 0.4281(3) 0.0090(3) 0.0339(9) Uani 1 1 d . . . . .
H20 H 0.303760 0.412797 -0.048128 0.041 Uiso 1 1 calc R U . . .
C21 C 0.4825(5) 0.4783(3) 0.0038(3) 0.0316(9) Uani 1 1 d . . . . .
H21 H 0.518405 0.495431 -0.056712 0.038 Uiso 1 1 calc R U . . .
C22 C 0.5044(5) 0.4750(3) 0.1670(3) 0.0297(9) Uani 1 1 d . . . . .
H22 H 0.554633 0.489686 0.223977 0.036 Uiso 1 1 calc R U . . .
C23 C 0.3724(4) 0.4231(3) 0.1709(3) 0.0241(8) Uani 1 1 d . . . . .
C24 C 0.1942(4) 0.3386(3) 0.2755(3) 0.0262(8) Uani 1 1 d . . . . .
H24 H 0.128541 0.315479 0.229152 0.031 Uiso 1 1 calc R U . . .
C25 C 0.1863(4) 0.3257(3) 0.3723(3) 0.0259(8) Uani 1 1 d . . . . .
C26 C 0.3101(4) 0.3756(3) 0.4119(3) 0.0230(8) Uani 1 1 d . . . . .
C27 C 0.0825(5) 0.2734(3) 0.4368(3) 0.0332(10) Uani 1 1 d . . . . .
H27A H 0.104775 0.208962 0.432381 0.040 Uiso 1 1 calc R U . . .
H27B H -0.021221 0.282742 0.416718 0.040 Uiso 1 1 calc R U . . .
C28 C 0.1035(5) 0.3056(3) 0.5403(3) 0.0317(9) Uani 1 1 d . . . . .
H28A H 0.053300 0.263307 0.583408 0.038 Uiso 1 1 calc R U . . .
H28B H 0.054961 0.364303 0.547636 0.038 Uiso 1 1 calc R U . . .
C29 C 0.2682(4) 0.3142(3) 0.5710(3) 0.0256(8) Uani 1 1 d . . . . .
H29 H 0.318946 0.255537 0.562484 0.031 Uiso 1 1 calc R U . . .
C30 C 0.2818(4) 0.3445(3) 0.6771(3) 0.0271(8) Uani 1 1 d . . . . .
H30 H 0.219943 0.399224 0.684691 0.033 Uiso 1 1 calc R U . . .
C31 C 0.4943(4) 0.4094(3) 0.5338(3) 0.0263(8) Uani 1 1 d . . . . .
H31A H 0.526389 0.457984 0.491045 0.032 Uiso 1 1 calc R U . . .
H31B H 0.561058 0.358070 0.523820 0.032 Uiso 1 1 calc R U . . .
C32 C 0.5069(4) 0.4408(3) 0.6367(3) 0.0261(8) Uani 1 1 d . . . . .
H32 H 0.445086 0.495652 0.643360 0.031 Uiso 1 1 calc R U . . .
C33 C 0.6690(5) 0.4663(3) 0.6634(3) 0.0303(9) Uani 1 1 d . . . . .
H33A H 0.710618 0.505698 0.614001 0.036 Uiso 1 1 calc R U . . .
H33B H 0.669480 0.499203 0.724206 0.036 Uiso 1 1 calc R U . . .
C34 C 0.7670(5) 0.3811(3) 0.6729(3) 0.0352(10) Uani 1 1 d . . . . .
H34A H 0.779302 0.353171 0.609832 0.042 Uiso 1 1 calc R U . . .
H34B H 0.866063 0.397803 0.696822 0.042 Uiso 1 1 calc R U . . .
C35 C 0.6956(5) 0.3144(3) 0.7409(3) 0.0342(10) Uani 1 1 d . . . . .
H35A H 0.757884 0.260301 0.744269 0.041 Uiso 1 1 calc R U . . .
H35B H 0.691688 0.340882 0.805061 0.041 Uiso 1 1 calc R U . . .
C36 C 0.4443(5) 0.3697(3) 0.7063(3) 0.0255(8) Uani 1 1 d . . . . .
H36 H 0.441133 0.396721 0.771072 0.031 Uiso 1 1 calc R U . . .
C37 C 0.2212(5) 0.2729(3) 0.7482(3) 0.0355(10) Uani 1 1 d . . . . .
H37A H 0.210339 0.300166 0.811677 0.043 Uiso 1 1 calc R U . . .
H37B H 0.122209 0.252989 0.726946 0.043 Uiso 1 1 calc R U . . .
C38 C 0.3259(6) 0.1910(4) 0.7552(4) 0.0403(11) Uani 1 1 d . . . . .
H38A H 0.289764 0.149756 0.804740 0.048 Uiso 1 1 calc R U . . .
H38B H 0.326629 0.158654 0.694020 0.048 Uiso 1 1 calc R U . . .
C39 C 0.4838(6) 0.2220(3) 0.7798(4) 0.0382(10) Uani 1 1 d . . . . .
H39A H 0.483941 0.248587 0.843950 0.046 Uiso 1 1 calc R U . . .
H39B H 0.550411 0.169670 0.780850 0.046 Uiso 1 1 calc R U . . .

loop_
_atom_site_aniso_label
_atom_site_aniso_U_11
_atom_site_aniso_U_22
_atom_site_aniso_U_33
_atom_site_aniso_U_23
_atom_site_aniso_U_13
_atom_site_aniso_U_12
N1 0.0348(19) 0.0256(17) 0.0301(18) -0.0010(14) 0.0000(15) -0.0014(14)
N2 0.0264(16) 0.0260(16) 0.0217(16) -0.0003(13) -0.0042(13) -0.0021(13)
N3 0.0284(17) 0.0242(16) 0.0208(16) 0.0008(13) -0.0040(13) -0.0001(13)
N4 0.0287(17) 0.0305(18) 0.0238(17) 0.0016(13) -0.0028(13) 0.0030(14)
N5 0.039(2) 0.054(2) 0.038(2) -0.0054(19) -0.0139(17) 0.0026(19)
N6 0.042(2) 0.042(2) 0.0243(18) 0.0002(16) -0.0032(16) 0.0099(17)
C7 0.0278(19) 0.028(2) 0.025(2) 0.0000(16) -0.0015(15) -0.0064(16)
C1 0.029(2) 0.032(2) 0.028(2) 0.0017(17) -0.0105(17) -0.0020(17)
C2 0.038(2) 0.051(3) 0.034(2) -0.007(2) -0.0093(19) -0.015(2)
C3 0.059(3) 0.040(3) 0.037(3) -0.014(2) 0.000(2) -0.019(2)
C4 0.049(3) 0.033(2) 0.042(3) -0.011(2) 0.000(2) -0.007(2)
C5 0.032(2) 0.0242(18) 0.0219(19) 0.0030(15) -0.0058(15) -0.0012(16)
C6 0.035(2) 0.0233(19) 0.0244(19) 0.0028(16) -0.0049(16) -0.0032(16)
C40 0.036(2) 0.039(2) 0.031(2) 0.0022(19) 0.0032(18) 0.0000(19)
C8 0.035(2) 0.049(3) 0.032(2) 0.009(2) 0.0044(18) -0.008(2)
C9 0.042(2) 0.034(2) 0.027(2) 0.0021(17) -0.0035(18) -0.0146(19)
C10 0.031(2) 0.0212(18) 0.026(2) -0.0021(15) -0.0052(16) -0.0009(15)
C11 0.029(2) 0.036(2) 0.030(2) -0.0007(18) -0.0062(17) -0.0068(17)
C12 0.035(2) 0.047(3) 0.031(2) 0.0017(19) -0.0004(18) -0.013(2)
C13 0.028(2) 0.030(2) 0.030(2) 0.0038(17) -0.0032(16) -0.0023(16)
C14 0.0250(18) 0.0230(18) 0.0250(19) 0.0011(15) -0.0021(15) 0.0041(15)
C15 0.031(2) 0.035(2) 0.027(2) 0.0042(17) -0.0009(17) 0.0005(17)
C16 0.032(2) 0.034(2) 0.023(2) -0.0013(16) -0.0061(16) 0.0098(17)
C17 0.031(2) 0.044(3) 0.031(2) -0.0013(19) -0.0048(18) 0.0073(19)
C18 0.045(3) 0.055(3) 0.030(2) -0.009(2) -0.013(2) 0.013(2)
C19 0.050(3) 0.048(3) 0.023(2) 0.000(2) -0.0045(19) 0.014(2)
N7 0.0321(18) 0.039(2) 0.0237(17) 0.0027(15) -0.0065(14) -0.0059(16)
N8 0.0337(19) 0.039(2) 0.0299(19) 0.0069(16) -0.0001(15) -0.0035(16)
N9 0.0243(16) 0.0296(17) 0.0217(16) 0.0013(13) -0.0049(13) -0.0012(13)
N10 0.0236(16) 0.0285(17) 0.0233(17) -0.0004(13) -0.0031(13) -0.0007(13)
N11 0.0239(16) 0.0292(17) 0.0221(16) -0.0005(13) -0.0041(12) -0.0035(13)
N12 0.0304(18) 0.0255(17) 0.0290(18) 0.0014(13) -0.0070(14) 0.0000(14)
C20 0.037(2) 0.041(2) 0.024(2) 0.0020(18) -0.0064(17) 0.0046(19)
C21 0.035(2) 0.037(2) 0.0230(19) 0.0029(17) -0.0021(16) 0.0053(18)
C22 0.029(2) 0.034(2) 0.026(2) 0.0011(17) -0.0013(16) -0.0032(17)
C23 0.0257(19) 0.0253(18) 0.0213(19) -0.0007(15) -0.0013(15) 0.0049(15)
C24 0.0221(17) 0.0279(19) 0.029(2) -0.0011(16) -0.0067(15) -0.0019(15)
C25 0.0239(18) 0.0273(19) 0.027(2) -0.0007(16) -0.0030(15) -0.0019(15)
C26 0.0216(18) 0.0234(18) 0.0238(19) 0.0008(15) -0.0012(14) 0.0014(14)
C27 0.029(2) 0.041(2) 0.030(2) 0.0044(19) -0.0044(17) -0.0122(18)
C28 0.025(2) 0.039(2) 0.031(2) 0.0058(18) -0.0006(17) -0.0072(17)
C29 0.0218(18) 0.0266(19) 0.028(2) 0.0014(16) -0.0008(15) -0.0013(15)
C30 0.0225(18) 0.032(2) 0.027(2) -0.0022(16) 0.0020(15) 0.0013(16)
C31 0.0250(19) 0.032(2) 0.0218(19) -0.0016(16) -0.0001(15) -0.0069(16)
C32 0.027(2) 0.0261(19) 0.025(2) -0.0046(15) -0.0024(16) -0.0018(15)
C33 0.032(2) 0.031(2) 0.029(2) -0.0056(17) -0.0049(16) -0.0092(17)
C34 0.026(2) 0.041(2) 0.039(2) -0.008(2) -0.0086(17) -0.0026(18)
C35 0.032(2) 0.032(2) 0.039(2) -0.0036(18) -0.0101(18) 0.0021(17)
C36 0.0270(19) 0.030(2) 0.0200(18) -0.0032(15) -0.0011(15) -0.0009(15)
C37 0.030(2) 0.050(3) 0.026(2) 0.003(2) 0.0019(17) -0.0070(19)
C38 0.043(3) 0.040(2) 0.037(2) 0.013(2) 0.001(2) -0.009(2)
C39 0.046(3) 0.034(2) 0.035(2) 0.0099(19) -0.010(2) -0.002(2)

loop_
_atom_type_symbol
_atom_type_description
_atom_type_scat_dispersion_real
_atom_type_scat_dispersion_imag
_atom_type_scat_source
C C 0.0181 0.0091 'International Tables Vol C Tables 4.2.6.8 and 6.1.1.4'
H H 0.0000 0.0000 'International Tables Vol C Tables 4.2.6.8 and 6.1.1.4'
N N 0.0311 0.0180 'International Tables Vol C Tables 4.2.6.8 and 6.1.1.4'

loop_
_geom_angle_atom_site_label_1
_geom_angle_atom_site_label_2
_geom_angle_atom_site_label_3
_geom_angle
_geom_angle_site_symmetry_1
_geom_angle_site_symmetry_3
_geom_angle_publ_flag
C4 N1 C5 111.1(4) . . ?
C40 N1 C4 107.7(4) . . ?
C40 N1 C5 111.0(3) . . ?
C7 N2 C10 115.0(3) . . ?
C14 N2 C7 114.5(3) . . ?
C14 N2 C10 114.7(3) . . ?
C14 N3 N4 103.0(3) . . ?
N3 N4 C16 119.8(3) . . ?
C15 N4 N3 112.0(3) . . ?
C15 N4 C16 128.1(4) . . ?
C17 N5 C18 116.2(5) . . ?
C16 N6 C19 114.1(4) . . ?
N2 C7 H7A 109.5 . . ?
N2 C7 H7B 109.5 . . ?
N2 C7 C6 110.8(3) . . ?
H7A C7 H7B 108.1 . . ?
C6 C7 H7A 109.5 . . ?
C6 C7 H7B 109.5 . . ?
C2 C1 H1 106.6 . . ?
C2 C1 C10 114.1(4) . . ?
C5 C1 H1 106.6 . . ?
C5 C1 C2 108.7(4) . . ?
C5 C1 C10 113.5(3) . . ?
C10 C1 H1 106.6 . . ?
C1 C2 H2A 109.5 . . ?
C1 C2 H2B 109.5 . . ?
H2A C2 H2B 108.1 . . ?
C3 C2 C1 110.6(4) . . ?
C3 C2 H2A 109.5 . . ?
C3 C2 H2B 109.5 . . ?
C2 C3 H3A 109.6 . . ?
C2 C3 H3B 109.6 . . ?
C2 C3 C4 110.2(4) . . ?
H3A C3 H3B 108.1 . . ?
C4 C3 H3A 109.6 . . ?
C4 C3 H3B 109.6 . . ?
N1 C4 C3 112.0(4) . . ?
N1 C4 H4A 109.2 . . ?
N1 C4 H4B 109.2 . . ?
C3 C4 H4A 109.2 . . ?
C3 C4 H4B 109.2 . . ?
H4A C4 H4B 107.9 . . ?
N1 C5 C1 111.4(3) . . ?
N1 C5 H5 107.9 . . ?
N1 C5 C6 110.9(3) . . ?
C1 C5 H5 107.9 . . ?
C1 C5 C6 110.6(3) . . ?
C6 C5 H5 107.9 . . ?
C7 C6 C5 110.2(3) . . ?
C7 C6 H6 107.6 . . ?
C5 C6 H6 107.6 . . ?
C9 C6 C7 112.4(3) . . ?
C9 C6 C5 111.3(3) . . ?
C9 C6 H6 107.6 . . ?
N1 C40 H40A 109.1 . . ?
N1 C40 H40B 109.1 . . ?
N1 C40 C8 112.5(4) . . ?
H40A C40 H40B 107.8 . . ?
C8 C40 H40A 109.1 . . ?
C8 C40 H40B 109.1 . . ?
C40 C8 H8A 109.8 . . ?
C40 C8 H8B 109.8 . . ?
C40 C8 C9 109.3(4) . . ?
H8A C8 H8B 108.3 . . ?
C9 C8 H8A 109.8 . . ?
C9 C8 H8B 109.8 . . ?
C6 C9 C8 111.2(4) . . ?
C6 C9 H9A 109.4 . . ?
C6 C9 H9B 109.4 . . ?
C8 C9 H9A 109.4 . . ?
C8 C9 H9B 109.4 . . ?
H9A C9 H9B 108.0 . . ?
N2 C10 C1 108.4(3) . . ?
N2 C10 H10 109.3 . . ?
N2 C10 C11 109.3(3) . . ?
C1 C10 H10 109.3 . . ?
C11 C10 C1 111.2(3) . . ?
C11 C10 H10 109.3 . . ?
C10 C11 H11A 109.0 . . ?
C10 C11 H11B 109.0 . . ?
C10 C11 C12 113.1(4) . . ?
H11A C11 H11B 107.8 . . ?
C12 C11 H11A 109.0 . . ?
C12 C11 H11B 109.0 . . ?
C11 C12 H12A 109.8 . . ?
C11 C12 H12B 109.8 . . ?
H12A C12 H12B 108.3 . . ?
C13 C12 C11 109.3(4) . . ?
C13 C12 H12A 109.8 . . ?
C13 C12 H12B 109.8 . . ?
C14 C13 C12 122.1(4) . . ?
C15 C13 C12 133.6(4) . . ?
C15 C13 C14 104.2(4) . . ?
N2 C14 C13 123.5(4) . . ?
N3 C14 N2 123.1(4) . . ?
N3 C14 C13 113.4(4) . . ?
N4 C15 C13 107.3(4) . . ?
N4 C15 H15 126.3 . . ?
C13 C15 H15 126.3 . . ?
N4 C16 C17 122.2(4) . . ?
N6 C16 N4 115.5(4) . . ?
N6 C16 C17 122.2(4) . . ?
N5 C17 C16 122.2(4) . . ?
N5 C17 H17 118.9 . . ?
C16 C17 H17 118.9 . . ?
N5 C18 H18 119.2 . . ?
N5 C18 C19 121.6(4) . . ?
C19 C18 H18 119.2 . . ?
N6 C19 C18 123.7(5) . . ?
N6 C19 H19 118.2 . . ?
C18 C19 H19 118.2 . . ?
C23 N7 C20 115.2(4) . . ?
C22 N8 C21 116.1(4) . . ?
N10 N9 C23 119.6(3) . . ?
C24 N9 N10 112.6(3) . . ?
C24 N9 C23 127.8(3) . . ?
C26 N10 N9 103.2(3) . . ?
C26 N11 C29 115.1(3) . . ?
C26 N11 C31 115.8(3) . . ?
C31 N11 C29 117.2(3) . . ?
C36 N12 C35 110.1(3) . . ?
C39 N12 C35 108.3(3) . . ?
C39 N12 C36 111.3(3) . . ?
N7 C20 H20 118.6 . . ?
N7 C20 C21 122.7(4) . . ?
C21 C20 H20 118.6 . . ?
N8 C21 C20 122.2(4) . . ?
N8 C21 H21 118.9 . . ?
C20 C21 H21 118.9 . . ?
N8 C22 H22 119.6 . . ?
N8 C22 C23 120.9(4) . . ?
C23 C22 H22 119.6 . . ?
N7 C23 N9 116.8(4) . . ?
N7 C23 C22 122.9(4) . . ?
N9 C23 C22 120.4(4) . . ?
N9 C24 H24 126.7 . . ?
C25 C24 N9 106.7(3) . . ?
C25 C24 H24 126.7 . . ?
C24 C25 C26 105.4(3) . . ?
C24 C25 C27 134.0(4) . . ?
C26 C25 C27 120.6(4) . . ?
N10 C26 N11 123.4(3) . . ?
N10 C26 C25 112.1(3) . . ?
N11 C26 C25 124.5(4) . . ?
C25 C27 H27A 109.9 . . ?
C25 C27 H27B 109.9 . . ?
C25 C27 C28 109.0(3) . . ?
H27A C27 H27B 108.3 . . ?
C28 C27 H27A 109.9 . . ?
C28 C27 H27B 109.9 . . ?
C27 C28 H28A 108.8 . . ?
C27 C28 H28B 108.8 . . ?
C27 C28 C29 113.8(4) . . ?
H28A C28 H28B 107.7 . . ?
C29 C28 H28A 108.8 . . ?
C29 C28 H28B 108.8 . . ?
N11 C29 C28 108.4(3) . . ?
N11 C29 H29 109.5 . . ?
N11 C29 C30 108.6(3) . . ?
C28 C29 H29 109.5 . . ?
C28 C29 C30 111.2(3) . . ?
C30 C29 H29 109.5 . . ?
C29 C30 H30 107.3 . . ?
C29 C30 C36 113.1(3) . . ?
C36 C30 H30 107.3 . . ?
C37 C30 C29 112.6(3) . . ?
C37 C30 H30 107.3 . . ?
C37 C30 C36 108.9(3) . . ?
N11 C31 H31A 109.2 . . ?
N11 C31 H31B 109.2 . . ?
N11 C31 C32 111.9(3) . . ?
H31A C31 H31B 107.9 . . ?
C32 C31 H31A 109.2 . . ?
C32 C31 H31B 109.2 . . ?
C31 C32 H32 107.5 . . ?
C31 C32 C33 111.9(3) . . ?
C31 C32 C36 111.1(3) . . ?
C33 C32 H32 107.5 . . ?
C36 C32 H32 107.5 . . ?
C36 C32 C33 111.0(3) . . ?
C32 C33 H33A 109.5 . . ?
C32 C33 H33B 109.5 . . ?
H33A C33 H33B 108.1 . . ?
C34 C33 C32 110.7(3) . . ?
C34 C33 H33A 109.5 . . ?
C34 C33 H33B 109.5 . . ?
C33 C34 H34A 109.6 . . ?
C33 C34 H34B 109.6 . . ?
H34A C34 H34B 108.1 . . ?
C35 C34 C33 110.5(4) . . ?
C35 C34 H34A 109.6 . . ?
C35 C34 H34B 109.6 . . ?
N12 C35 C34 112.5(4) . . ?
N12 C35 H35A 109.1 . . ?
N12 C35 H35B 109.1 . . ?
C34 C35 H35A 109.1 . . ?
C34 C35 H35B 109.1 . . ?
H35A C35 H35B 107.8 . . ?
N12 C36 C30 111.3(3) . . ?
N12 C36 C32 111.6(3) . . ?
N12 C36 H36 108.0 . . ?
C30 C36 H36 108.0 . . ?
C32 C36 C30 109.9(3) . . ?
C32 C36 H36 108.0 . . ?
C30 C37 H37A 109.3 . . ?
C30 C37 H37B 109.3 . . ?
H37A C37 H37B 108.0 . . ?
C38 C37 C30 111.6(4) . . ?
C38 C37 H37A 109.3 . . ?
C38 C37 H37B 109.3 . . ?
C37 C38 H38A 109.7 . . ?
C37 C38 H38B 109.7 . . ?
H38A C38 H38B 108.2 . . ?
C39 C38 C37 109.8(4) . . ?
C39 C38 H38A 109.7 . . ?
C39 C38 H38B 109.7 . . ?
N12 C39 C38 112.5(4) . . ?
N12 C39 H39A 109.1 . . ?
N12 C39 H39B 109.1 . . ?
C38 C39 H39A 109.1 . . ?
C38 C39 H39B 109.1 . . ?
H39A C39 H39B 107.8 . . ?

loop_
_geom_bond_atom_site_label_1
_geom_bond_atom_site_label_2
_geom_bond_distance
_geom_bond_site_symmetry_2
_geom_bond_publ_flag
N1 C4 1.462(6) . ?
N1 C5 1.467(5) . ?
N1 C40 1.461(6) . ?
N2 C7 1.466(5) . ?
N2 C10 1.481(5) . ?
N2 C14 1.386(5) . ?
N3 N4 1.386(5) . ?
N3 C14 1.330(5) . ?
N4 C15 1.363(6) . ?
N4 C16 1.386(5) . ?
N5 C17 1.321(6) . ?
N5 C18 1.339(7) . ?
N6 C16 1.342(6) . ?
N6 C19 1.352(6) . ?
C7 H7A 0.9700 . ?
C7 H7B 0.9700 . ?
C7 C6 1.527(5) . ?
C1 H1 0.9800 . ?
C1 C2 1.535(6) . ?
C1 C5 1.524(6) . ?
C1 C10 1.538(5) . ?
C2 H2A 0.9700 . ?
C2 H2B 0.9700 . ?
C2 C3 1.509(8) . ?
C3 H3A 0.9700 . ?
C3 H3B 0.9700 . ?
C3 C4 1.516(7) . ?
C4 H4A 0.9700 . ?
C4 H4B 0.9700 . ?
C5 H5 0.9800 . ?
C5 C6 1.534(5) . ?
C6 H6 0.9800 . ?
C6 C9 1.518(6) . ?
C40 H40A 0.9700 . ?
C40 H40B 0.9700 . ?
C40 C8 1.517(7) . ?
C8 H8A 0.9700 . ?
C8 H8B 0.9700 . ?
C8 C9 1.526(7) . ?
C9 H9A 0.9700 . ?
C9 H9B 0.9700 . ?
C10 H10 0.9800 . ?
C10 C11 1.522(6) . ?
C11 H11A 0.9700 . ?
C11 H11B 0.9700 . ?
C11 C12 1.525(6) . ?
C12 H12A 0.9700 . ?
C12 H12B 0.9700 . ?
C12 C13 1.497(6) . ?
C13 C14 1.410(6) . ?
C13 C15 1.370(6) . ?
C15 H15 0.9300 . ?
C16 C17 1.392(7) . ?
C17 H17 0.9300 . ?
C18 H18 0.9300 . ?
C18 C19 1.359(8) . ?
C19 H19 0.9300 . ?
N7 C20 1.335(6) . ?
N7 C23 1.325(5) . ?
N8 C21 1.338(6) . ?
N8 C22 1.332(6) . ?
N9 N10 1.384(4) . ?
N9 C23 1.390(5) . ?
N9 C24 1.369(5) . ?
N10 C26 1.330(5) . ?
N11 C26 1.375(5) . ?
N11 C29 1.475(5) . ?
N11 C31 1.454(5) . ?
N12 C35 1.475(5) . ?
N12 C36 1.475(5) . ?
N12 C39 1.461(6) . ?
C20 H20 0.9300 . ?
C20 C21 1.366(7) . ?
C21 H21 0.9300 . ?
C22 H22 0.9300 . ?
C22 C23 1.399(6) . ?
C24 H24 0.9300 . ?
C24 C25 1.354(6) . ?
C25 C26 1.429(5) . ?
C25 C27 1.495(6) . ?
C27 H27A 0.9700 . ?
C27 H27B 0.9700 . ?
C27 C28 1.519(6) . ?
C28 H28A 0.9700 . ?
C28 H28B 0.9700 . ?
C28 C29 1.525(5) . ?
C29 H29 0.9800 . ?
C29 C30 1.538(6) . ?
C30 H30 0.9800 . ?
C30 C36 1.541(5) . ?
C30 C37 1.538(6) . ?
C31 H31A 0.9700 . ?
C31 H31B 0.9700 . ?
C31 C32 1.500(5) . ?
C32 H32 0.9800 . ?
C32 C33 1.530(5) . ?
C32 C36 1.527(6) . ?
C33 H33A 0.9700 . ?
C33 H33B 0.9700 . ?
C33 C34 1.530(6) . ?
C34 H34A 0.9700 . ?
C34 H34B 0.9700 . ?
C34 C35 1.499(7) . ?
C35 H35A 0.9700 . ?
C35 H35B 0.9700 . ?
C36 H36 0.9800 . ?
C37 H37A 0.9700 . ?
C37 H37B 0.9700 . ?
C37 C38 1.525(7) . ?
C38 H38A 0.9700 . ?
C38 H38B 0.9700 . ?
C38 C39 1.511(7) . ?
C39 H39A 0.9700 . ?
C39 H39B 0.9700 . ?

loop_
_geom_torsion_atom_site_label_1
_geom_torsion_atom_site_label_2
_geom_torsion_atom_site_label_3
_geom_torsion_atom_site_label_4
_geom_torsion
_geom_torsion_site_symmetry_1
_geom_torsion_site_symmetry_2
_geom_torsion_site_symmetry_3
_geom_torsion_site_symmetry_4
_geom_torsion_publ_flag
N1 C5 C6 C7 70.8(4) . . . . ?
N1 C5 C6 C9 -54.6(4) . . . . ?
N1 C40 C8 C9 57.0(5) . . . . ?
N2 C7 C6 C5 55.7(4) . . . . ?
N2 C7 C6 C9 -179.6(3) . . . . ?
N2 C10 C11 C12 61.2(5) . . . . ?
N3 N4 C15 C13 -1.3(5) . . . . ?
N3 N4 C16 N6 177.6(3) . . . . ?
N3 N4 C16 C17 -1.4(6) . . . . ?
N4 N3 C14 N2 -178.4(3) . . . . ?
N4 N3 C14 C13 0.7(4) . . . . ?
N4 C16 C17 N5 179.6(4) . . . . ?
N5 C18 C19 N6 -0.5(8) . . . . ?
N6 C16 C17 N5 0.6(7) . . . . ?
C7 N2 C10 C1 55.8(4) . . . . ?
C7 N2 C10 C11 177.1(3) . . . . ?
C7 N2 C14 N3 -24.9(5) . . . . ?
C7 N2 C14 C13 156.1(4) . . . . ?
C7 C6 C9 C8 -71.3(5) . . . . ?
C1 C2 C3 C4 55.3(5) . . . . ?
C1 C5 C6 C7 -53.3(4) . . . . ?
C1 C5 C6 C9 -178.7(3) . . . . ?
C1 C10 C11 C12 -179.2(4) . . . . ?
C2 C1 C5 N1 57.6(5) . . . . ?
C2 C1 C5 C6 -178.5(3) . . . . ?
C2 C1 C10 N2 -177.9(4) . . . . ?
C2 C1 C10 C11 61.9(5) . . . . ?
C2 C3 C4 N1 -56.0(6) . . . . ?
C4 N1 C5 C1 -58.9(5) . . . . ?
C4 N1 C5 C6 177.4(4) . . . . ?
C4 N1 C40 C8 178.2(4) . . . . ?
C5 N1 C4 C3 57.7(5) . . . . ?
C5 N1 C40 C8 -60.0(5) . . . . ?
C5 C1 C2 C3 -56.0(5) . . . . ?
C5 C1 C10 N2 -52.5(4) . . . . ?
C5 C1 C10 C11 -172.7(3) . . . . ?
C5 C6 C9 C8 52.8(5) . . . . ?
C40 N1 C4 C3 179.5(4) . . . . ?
C40 N1 C5 C1 -178.8(3) . . . . ?
C40 N1 C5 C6 57.6(4) . . . . ?
C40 C8 C9 C6 -53.2(5) . . . . ?
C10 N2 C7 C6 -59.0(4) . . . . ?
C10 N2 C14 N3 -161.0(3) . . . . ?
C10 N2 C14 C13 20.0(5) . . . . ?
C10 C1 C2 C3 71.9(5) . . . . ?
C10 C1 C5 N1 -70.6(4) . . . . ?
C10 C1 C5 C6 53.3(4) . . . . ?
C10 C11 C12 C13 -44.3(5) . . . . ?
C11 C12 C13 C14 15.9(6) . . . . ?
C11 C12 C13 C15 -166.2(5) . . . . ?
C12 C13 C14 N2 -3.9(6) . . . . ?
C12 C13 C14 N3 177.1(4) . . . . ?
C12 C13 C15 N4 -176.7(5) . . . . ?
C14 N2 C7 C6 165.0(3) . . . . ?
C14 N2 C10 C1 -168.3(3) . . . . ?
C14 N2 C10 C11 -47.0(4) . . . . ?
C14 N3 N4 C15 0.4(4) . . . . ?
C14 N3 N4 C16 -176.8(3) . . . . ?
C14 C13 C15 N4 1.5(5) . . . . ?
C15 N4 C16 N6 0.9(6) . . . . ?
C15 N4 C16 C17 -178.1(4) . . . . ?
C15 C13 C14 N2 177.7(4) . . . . ?
C15 C13 C14 N3 -1.4(5) . . . . ?
C16 N4 C15 C13 175.7(4) . . . . ?
C16 N6 C19 C18 1.1(7) . . . . ?
C17 N5 C18 C19 -0.1(7) . . . . ?
C18 N5 C17 C16 0.1(7) . . . . ?
C19 N6 C16 N4 179.8(4) . . . . ?
C19 N6 C16 C17 -1.2(6) . . . . ?
N7 C20 C21 N8 -0.5(7) . . . . ?
N8 C22 C23 N7 -0.4(7) . . . . ?
N8 C22 C23 N9 178.8(4) . . . . ?
N9 N10 C26 N11 -178.2(4) . . . . ?
N9 N10 C26 C25 0.6(4) . . . . ?
N9 C24 C25 C26 0.8(4) . . . . ?
N9 C24 C25 C27 -178.5(5) . . . . ?
N10 N9 C23 N7 -178.3(4) . . . . ?
N10 N9 C23 C22 2.4(5) . . . . ?
N10 N9 C24 C25 -0.5(5) . . . . ?
N11 C29 C30 C36 -51.0(4) . . . . ?
N11 C29 C30 C37 -175.0(3) . . . . ?
N11 C31 C32 C33 178.5(3) . . . . ?
N11 C31 C32 C36 53.9(4) . . . . ?
C20 N7 C23 N9 -177.7(4) . . . . ?
C20 N7 C23 C22 1.6(6) . . . . ?
C21 N8 C22 C23 -1.2(6) . . . . ?
C22 N8 C21 C20 1.7(7) . . . . ?
C23 N7 C20 C21 -1.1(6) . . . . ?
C23 N9 N10 C26 180.0(3) . . . . ?
C23 N9 C24 C25 179.5(4) . . . . ?
C24 N9 N10 C26 -0.1(4) . . . . ?
C24 N9 C23 N7 1.8(6) . . . . ?
C24 N9 C23 C22 -177.6(4) . . . . ?
C24 C25 C26 N10 -0.9(5) . . . . ?
C24 C25 C26 N11 177.8(4) . . . . ?
C24 C25 C27 C28 -164.3(5) . . . . ?
C25 C27 C28 C29 -46.2(5) . . . . ?
C26 N11 C29 C28 -45.7(5) . . . . ?
C26 N11 C29 C30 -166.7(3) . . . . ?
C26 N11 C31 C32 164.2(3) . . . . ?
C26 C25 C27 C28 16.4(6) . . . . ?
C27 C25 C26 N10 178.5(4) . . . . ?
C27 C25 C26 N11 -2.7(6) . . . . ?
C27 C28 C29 N11 62.2(5) . . . . ?
C27 C28 C29 C30 -178.5(4) . . . . ?
C28 C29 C30 C36 -170.3(3) . . . . ?
C28 C29 C30 C37 65.7(4) . . . . ?
C29 N11 C26 N10 -163.1(4) . . . . ?
C29 N11 C26 C25 18.3(5) . . . . ?
C29 N11 C31 C32 -54.7(5) . . . . ?
C29 C30 C36 N12 -70.0(4) . . . . ?
C29 C30 C36 C32 54.1(4) . . . . ?
C29 C30 C37 C38 72.1(5) . . . . ?
C30 C37 C38 C39 54.1(5) . . . . ?
C31 N11 C26 N10 -21.1(6) . . . . ?
C31 N11 C26 C25 160.3(4) . . . . ?
C31 N11 C29 C28 172.9(3) . . . . ?
C31 N11 C29 C30 51.9(4) . . . . ?
C31 C32 C33 C34 -72.5(5) . . . . ?
C31 C32 C36 N12 69.8(4) . . . . ?
C31 C32 C36 C30 -54.1(4) . . . . ?
C32 C33 C34 C35 -52.9(5) . . . . ?
C33 C32 C36 N12 -55.4(4) . . . . ?
C33 C32 C36 C30 -179.3(3) . . . . ?
C33 C34 C35 N12 57.1(5) . . . . ?
C35 N12 C36 C30 -178.8(3) . . . . ?
C35 N12 C36 C32 58.1(4) . . . . ?
C35 N12 C39 C38 180.0(4) . . . . ?
C36 N12 C35 C34 -59.6(5) . . . . ?
C36 N12 C39 C38 58.8(5) . . . . ?
C36 C30 C37 C38 -54.1(5) . . . . ?
C36 C32 C33 C34 52.3(5) . . . . ?
C37 C30 C36 N12 56.0(4) . . . . ?
C37 C30 C36 C32 -180.0(3) . . . . ?
C37 C38 C39 N12 -56.0(5) . . . . ?
C39 N12 C35 C34 178.5(4) . . . . ?
C39 N12 C36 C30 -58.7(4) . . . . ?
C39 N12 C36 C32 178.2(3) . . . . ?
